data_4348055
loop_
_publ_author_name
'Mandal, Soham'
'Wang, Can'
'Prajapati, Rajneesh K.'
'K\"osters, Jutta'
'Verma, Sandeep'
'Chi, Lifeng'
'M\"uller, Jens'

_publ_section_title
;
 Metal-Mediated Assembly of 1,N(6)-Ethenoadenine: From Surfaces to DNA
 Duplexes.
;
_journal_issue 14
_journal_name_full 'Inorganic chemistry'
_journal_page_first 7041
_journal_page_last 7050
_journal_paper_doi 10.1021/acs.inorgchem.6b00927
_journal_volume 55
_journal_year 2016
_chemical_formula_sum 'C9 H9 N5'
_chemical_formula_weight 187.21
_space_group_crystal_system orthorhombic
_space_group_IT_number 61
_space_group_name_Hall '-P 2ac 2ab'
_space_group_name_H-M_alt 'P b c a'
_atom_sites_solution_hydrogens geom
_audit_creation_method SHELXL-2013
_cell_angle_alpha 90
_cell_angle_beta 90
_cell_angle_gamma 90
_cell_formula_units_Z 8
_cell_length_a 11.1992(4)
_cell_length_b 7.8525(3)
_cell_length_c 18.8658(6)
_cell_measurement_reflns_used 9955
_cell_measurement_temperature 173(2)
_cell_measurement_theta_max 30.05
_cell_measurement_theta_min 2.82
_cell_volume 1659.09(10)
_computing_cell_refinement 'Bruker SAINT'
_computing_data_collection 'Bruker APEX2'
_computing_data_reduction 'Bruker SAINT'
_computing_molecular_graphics 'Bruker SHELXTL'
_computing_publication_material 'Bruker SHELXTL'
_computing_structure_refinement 'SHELXL-2013 (Sheldrick 2013)'
_computing_structure_solution 'SHELXS-97 (Sheldrick 2008)'
_diffrn_ambient_temperature 173(2)
_diffrn_measured_fraction_theta_full 0.999
_diffrn_measured_fraction_theta_max 0.996
_diffrn_measurement_device_type 'Photon 100 CMOS-detector'
_diffrn_measurement_method 'omega scan'
_diffrn_radiation_type MoK\a
_diffrn_radiation_wavelength 0.71073
_diffrn_reflns_av_R_equivalents 0.0253
_diffrn_reflns_av_unetI/netI 0.0150
_diffrn_reflns_Laue_measured_fraction_full 0.999
_diffrn_reflns_Laue_measured_fraction_max 0.996
_diffrn_reflns_limit_h_max 15
_diffrn_reflns_limit_h_min -15
_diffrn_reflns_limit_k_max 10
_diffrn_reflns_limit_k_min -11
_diffrn_reflns_limit_l_max 25
_diffrn_reflns_limit_l_min -26
_diffrn_reflns_number 19831
_diffrn_reflns_point_group_measured_fraction_full 0.999
_diffrn_reflns_point_group_measured_fraction_max 0.996
_diffrn_reflns_theta_full 25.242
_diffrn_reflns_theta_max 30.089
_diffrn_reflns_theta_min 2.823
_diffrn_source Microfocus
_exptl_absorpt_coefficient_mu 0.100
_exptl_absorpt_correction_T_max 0.7460
_exptl_absorpt_correction_T_min 0.7115
_exptl_absorpt_correction_type multi-scan
_exptl_absorpt_process_details 'SADABS V2008/1 (Bruker AXS)'
_exptl_crystal_colour colourless
_exptl_crystal_density_diffrn 1.499
_exptl_crystal_description block
_exptl_crystal_F_000 784
_exptl_crystal_size_max 0.330
_exptl_crystal_size_mid 0.290
_exptl_crystal_size_min 0.190
_refine_diff_density_max 0.389
_refine_diff_density_min -0.240
_refine_diff_density_rms 0.053
_refine_ls_extinction_coef 0.0084(14)
_refine_ls_extinction_expression Fc^*^=kFc[1+0.001xFc^2^\l^3^/sin(2\q)]^-1/4^
_refine_ls_extinction_method SHELXL
_refine_ls_goodness_of_fit_ref 1.051
_refine_ls_hydrogen_treatment constr
_refine_ls_matrix_type full
_refine_ls_number_parameters 129
_refine_ls_number_reflns 2427
_refine_ls_number_restraints 0
_refine_ls_restrained_S_all 1.051
_refine_ls_R_factor_all 0.0474
_refine_ls_R_factor_gt 0.0407
_refine_ls_shift/su_max 0.000
_refine_ls_shift/su_mean 0.000
_refine_ls_structure_factor_coef Fsqd
_refine_ls_weighting_details 'w=1/[\s^2^(Fo^2^)+(0.0625P)^2^+0.5125P] where P=(Fo^2^+2Fc^2^)/3'
_refine_ls_weighting_scheme calc
_refine_ls_wR_factor_gt 0.1060
_refine_ls_wR_factor_ref 0.1119
_reflns_Friedel_coverage 0.000
_reflns_number_gt 2096
_reflns_number_total 2427
_reflns_threshold_expression 'I > 2\s(I)'
_cod_data_source_file ic6b00927_si_002.cif
_cod_data_source_block sadpbca
_cod_database_code 4348055
_shelx_space_group_comment
;
The symmetry employed for this shelxl refinement is uniquely defined
by the following loop, which should always be used as a source of
symmetry information in preference to the above space-group names.
They are only intended as comments.
;
_shelx_estimated_absorpt_t_min 0.968
_shelx_estimated_absorpt_t_max 0.981
_shelxl_version_number 2013-4

loop_
_space_group_symop_operation_xyz
'x, y, z'
'x+1/2, -y+1/2, -z'
'-x, y+1/2, -z+1/2'
'-x+1/2, -y, z+1/2'
'-x, -y, -z'
'-x-1/2, y-1/2, z'
'x, -y-1/2, z-1/2'
'x-1/2, y, -z-1/2'

loop_
_atom_site_label
_atom_site_type_symbol
_atom_site_fract_x
_atom_site_fract_y
_atom_site_fract_z
_atom_site_U_iso_or_equiv
_atom_site_adp_type
_atom_site_occupancy
_atom_site_site_symmetry_order
_atom_site_calc_flag
_atom_site_refinement_flags_posn
_atom_site_refinement_flags_adp
C1 C 0.11996(10) 0.36278(15) 0.59349(6) 0.0260(2) Uani 1 1 d . .
H1B H 0.0762 0.4541 0.5694 0.039 Uiso 1 1 calc R U
H1A H 0.1689 0.4114 0.6315 0.039 Uiso 1 1 calc R U
H1C H 0.0631 0.2813 0.6137 0.039 Uiso 1 1 calc R U
C2 C 0.19935(9) 0.27296(14) 0.54103(6) 0.0229(2) Uani 1 1 d . .
H2B H 0.2594 0.3546 0.5228 0.027 Uiso 1 1 calc R U
H2A H 0.2427 0.1803 0.5656 0.027 Uiso 1 1 calc R U
N3 N 0.13340(7) 0.20114(11) 0.48125(4) 0.01845(19) Uani 1 1 d . .
C4 C 0.01316(9) 0.19270(13) 0.47116(5) 0.0204(2) Uani 1 1 d . .
H4 H -0.0429 0.2417 0.5030 0.025 Uiso 1 1 calc R U
N5 N -0.01845(7) 0.10984(11) 0.41288(5) 0.0210(2) Uani 1 1 d . .
C6 C 0.08882(8) 0.06099(12) 0.38357(5) 0.0180(2) Uani 1 1 d . .
C7 C 0.18329(8) 0.11710(12) 0.42489(5) 0.0177(2) Uani 1 1 d . .
N8 N 0.30290(7) 0.09745(12) 0.41309(5) 0.0204(2) Uani 1 1 d . .
C9 C 0.32739(9) 0.01192(13) 0.35585(6) 0.0207(2) Uani 1 1 d . .
H9 H 0.4088 -0.0055 0.3438 0.025 Uiso 1 1 calc R U
N10 N 0.24144(7) -0.05426(11) 0.31205(4) 0.01809(19) Uani 1 1 d . .
C11 C 0.11799(8) -0.03437(13) 0.32221(5) 0.0181(2) Uani 1 1 d . .
N12 N 0.05667(8) -0.11281(12) 0.27238(5) 0.0230(2) Uani 1 1 d . .
C13 C 0.14274(10) -0.18531(14) 0.22873(6) 0.0238(2) Uani 1 1 d . .
H13 H 0.1248 -0.2512 0.1879 0.029 Uiso 1 1 calc R U
C14 C 0.25544(9) -0.15109(13) 0.25123(5) 0.0220(2) Uani 1 1 d . .
H14 H 0.3282 -0.1860 0.2298 0.026 Uiso 1 1 calc R U

loop_
_atom_site_aniso_label
_atom_site_aniso_U_11
_atom_site_aniso_U_22
_atom_site_aniso_U_33
_atom_site_aniso_U_23
_atom_site_aniso_U_13
_atom_site_aniso_U_12
C1 0.0262(5) 0.0277(5) 0.0239(5) -0.0040(4) 0.0028(4) 0.0006(4)
C2 0.0192(4) 0.0265(5) 0.0229(5) -0.0047(4) -0.0035(4) 0.0022(4)
N3 0.0149(4) 0.0210(4) 0.0195(4) -0.0004(3) -0.0005(3) 0.0009(3)
C4 0.0147(4) 0.0251(5) 0.0215(5) 0.0023(4) 0.0004(3) 0.0026(3)
N5 0.0143(4) 0.0272(4) 0.0215(4) 0.0020(3) -0.0006(3) 0.0017(3)
C6 0.0138(4) 0.0208(4) 0.0193(5) 0.0028(4) -0.0013(3) -0.0001(3)
C7 0.0151(4) 0.0187(4) 0.0191(5) 0.0009(3) -0.0009(3) -0.0001(3)
N8 0.0137(4) 0.0247(4) 0.0227(4) -0.0021(3) -0.0005(3) -0.0009(3)
C9 0.0139(4) 0.0250(5) 0.0233(5) -0.0015(4) -0.0008(3) -0.0014(3)
N10 0.0149(4) 0.0206(4) 0.0187(4) 0.0006(3) 0.0003(3) -0.0004(3)
C11 0.0140(4) 0.0210(4) 0.0192(5) 0.0034(4) -0.0014(3) -0.0006(3)
N12 0.0191(4) 0.0289(5) 0.0210(4) -0.0005(3) -0.0032(3) -0.0018(3)
C13 0.0244(5) 0.0274(5) 0.0197(5) -0.0016(4) -0.0023(4) -0.0016(4)
C14 0.0220(5) 0.0242(5) 0.0197(5) -0.0017(4) 0.0011(4) -0.0002(4)

loop_
_atom_type_symbol
_atom_type_description
_atom_type_scat_dispersion_real
_atom_type_scat_dispersion_imag
_atom_type_scat_source
C C 0.0033 0.0016 'International Tables Vol C Tables 4.2.6.8 and 6.1.1.4'
H H 0.0000 0.0000 'International Tables Vol C Tables 4.2.6.8 and 6.1.1.4'
N N 0.0061 0.0033 'International Tables Vol C Tables 4.2.6.8 and 6.1.1.4'

loop_
_geom_angle_atom_site_label_1
_geom_angle_atom_site_label_2
_geom_angle_atom_site_label_3
_geom_angle
C2 C1 H1B 109.5
C2 C1 H1A 109.5
H1B C1 H1A 109.5
C2 C1 H1C 109.5
H1B C1 H1C 109.5
H1A C1 H1C 109.5
N3 C2 C1 112.93(8)
N3 C2 H2B 109.0
C1 C2 H2B 109.0
N3 C2 H2A 109.0
C1 C2 H2A 109.0
H2B C2 H2A 107.8
C4 N3 C7 105.74(8)
C4 N3 C2 128.79(9)
C7 N3 C2 125.35(8)
N5 C4 N3 113.83(9)
N5 C4 H4 123.1
N3 C4 H4 123.1
C4 N5 C6 103.69(8)
N5 C6 C7 110.58(9)
N5 C6 C11 132.56(9)
C7 C6 C11 116.85(9)
N8 C7 N3 125.47(9)
N8 C7 C6 128.37(9)
N3 C7 C6 106.16(8)
C9 N8 C7 113.58(9)
N8 C9 N10 123.23(9)
N8 C9 H9 118.4
N10 C9 H9 118.4
C9 N10 C14 128.89(9)
C9 N10 C11 124.53(9)
C14 N10 C11 106.58(8)
N12 C11 N10 111.34(9)
N12 C11 C6 135.25(9)
N10 C11 C6 113.40(8)
C11 N12 C13 104.65(9)
C14 C13 N12 112.22(9)
C14 C13 H13 123.9
N12 C13 H13 123.9
C13 C14 N10 105.21(9)
C13 C14 H14 127.4
N10 C14 H14 127.4

loop_
_geom_bond_atom_site_label_1
_geom_bond_atom_site_label_2
_geom_bond_distance
C1 C2 1.5059(14)
C1 H1B 0.9800
C1 H1A 0.9800
C1 H1C 0.9800
C2 N3 1.4613(13)
C2 H2B 0.9900
C2 H2A 0.9900
N3 C4 1.3616(12)
N3 C7 1.3704(12)
C4 N5 1.3257(13)
C4 H4 0.9500
N5 C6 1.3771(12)
C6 C7 1.3860(13)
C6 C11 1.4169(14)
C7 N8 1.3666(12)
N8 C9 1.3011(14)
C9 N10 1.3708(13)
C9 H9 0.9500
N10 C14 1.3855(13)
N10 C11 1.4045(12)
C11 N12 1.3170(13)
N12 C13 1.3898(14)
C13 C14 1.3584(14)
C13 H13 0.9500
C14 H14 0.9500

loop_
_geom_hbond_atom_site_label_D
_geom_hbond_atom_site_label_H
_geom_hbond_atom_site_label_A
_geom_hbond_distance_DH
_geom_hbond_distance_HA
_geom_hbond_distance_DA
_geom_hbond_angle_DHA
_geom_hbond_site_symmetry_A
C14 H14 N12 0.95 2.62 3.4161(14) 141.3 8_656
C13 H13 N5 0.95 2.49 3.4151(14) 163.2 3_545
C4 H4 N8 0.95 2.66 3.6096(13) 175.4 2_456
C14 H14 N12 0.95 2.62 3.4161(14) 141.3 8_656
C13 H13 N5 0.95 2.49 3.4151(14) 163.2 3_545
C4 H4 N8 0.95 2.66 3.6096(13) 175.4 2_456
C14 H14 N12 0.95 2.62 3.4161(14) 141.3 8_656
C13 H13 N5 0.95 2.49 3.4151(14) 163.2 3_545
C4 H4 N8 0.95 2.66 3.6096(13) 175.4 2_456
C14 H14 N12 0.95 2.62 3.4161(14) 141.3 8_656
C13 H13 N5 0.95 2.49 3.4151(14) 163.2 3_545
C4 H4 N8 0.95 2.66 3.6096(13) 175.4 2_456
C4 H4 N8 0.95 2.66 3.6096(13) 175.4 2_456
C13 H13 N5 0.95 2.49 3.4151(14) 163.2 3_545
C14 H14 N12 0.95 2.62 3.4161(14) 141.3 8_656
C4 H4 N8 0.95 2.66 3.6096(13) 175.4 2_456
C13 H13 N5 0.95 2.49 3.4151(14) 163.2 3_545
C14 H14 N12 0.95 2.62 3.4161(14) 141.3 8_656
C4 H4 N8 0.95 2.66 3.6096(13) 175.4 2_456
C13 H13 N5 0.95 2.49 3.4151(14) 163.2 3_545
C14 H14 N12 0.95 2.62 3.4161(14) 141.3 8_656
C4 H4 N8 0.95 2.66 3.6096(13) 175.4 2_456
C13 H13 N5 0.95 2.49 3.4151(14) 163.2 3_545
C14 H14 N12 0.95 2.62 3.4161(14) 141.3 8_656
C4 H4 N8 0.95 2.66 3.6096(13) 175.4 2_456
C13 H13 N5 0.95 2.49 3.4151(14) 163.2 3_545
C14 H14 N12 0.95 2.62 3.4161(14) 141.3 8_656

loop_
_geom_torsion_atom_site_label_1
_geom_torsion_atom_site_label_2
_geom_torsion_atom_site_label_3
_geom_torsion_atom_site_label_4
_geom_torsion
C1 C2 N3 C4 -6.40(15)
C1 C2 N3 C7 178.09(9)
C7 N3 C4 N5 0.07(12)
C2 N3 C4 N5 -176.13(9)
N3 C4 N5 C6 0.24(12)
C4 N5 C6 C7 -0.46(11)
C4 N5 C6 C11 178.35(11)
C4 N3 C7 N8 178.78(10)
C2 N3 C7 N8 -4.85(16)
C4 N3 C7 C6 -0.35(11)
C2 N3 C7 C6 176.02(9)
N5 C6 C7 N8 -178.58(10)
C11 C6 C7 N8 2.40(16)
N5 C6 C7 N3 0.52(11)
C11 C6 C7 N3 -178.51(8)
N3 C7 N8 C9 179.79(9)
C6 C7 N8 C9 -1.28(16)
C7 N8 C9 N10 -0.87(15)
N8 C9 N10 C14 -177.92(10)
N8 C9 N10 C11 1.84(16)
C9 N10 C11 N12 -179.39(9)
C14 N10 C11 N12 0.42(11)
C9 N10 C11 C6 -0.61(14)
C14 N10 C11 C6 179.19(8)
N5 C6 C11 N12 -1.6(2)
C7 C6 C11 N12 177.12(11)
N5 C6 C11 N10 179.97(10)
C7 C6 C11 N10 -1.27(13)
N10 C11 N12 C13 -0.07(11)
C6 C11 N12 C13 -178.47(11)
C11 N12 C13 C14 -0.33(12)
N12 C13 C14 N10 0.58(12)
C9 N10 C14 C13 179.22(10)
C11 N10 C14 C13 -0.58(11)
